data_1001326
loop_
_publ_author_name
'Garcia-Fernandez, H'
'Gasperin, M'
'Freymann, R'

_publ_section_title
;
Etude chimique structurale et spectrographique du complexe par
transfert de charge 2S~8~-S~6~(N H)~2~
;
_journal_coden_ASTM CHDCAQ
_journal_name_full
;
Comptes Rendus Hebdomadaires des Seances de l'Academie des Sciences,
Serie C, Sciences Chimiques (1966-)
;
_journal_page_first 1109
_journal_page_last 1112
_journal_volume 295
_journal_year 1982
_chemical_formula_structural '(S8)2 (S6 (N H)2)'
_chemical_formula_sum 'H2 N2 S22'
_chemical_name_systematic 'Bis(octasulfur) diimidohexasulfur'
_space_group_IT_number 14
_symmetry_cell_setting monoclinic
_symmetry_Int_Tables_number 14
_symmetry_space_group_name_Hall '-P 2ybc'
_symmetry_space_group_name_H-M 'P 1 21/c 1'
_cell_angle_alpha 90
_cell_angle_beta 95.67
_cell_angle_gamma 90
_cell_formula_units_Z 2
_cell_length_a 10.883
_cell_length_b 10.73
_cell_length_c 10.674
_cell_volume 1240.4
_refine_ls_R_factor_all 0.066
_cod_database_code 1001326

loop_
_symmetry_equiv_pos_as_xyz
x,y,z
-x,1/2+y,1/2-z
-x,-y,-z
x,1/2-y,1/2+z

loop_
_atom_site_label
_atom_site_type_symbol
_atom_site_symmetry_multiplicity
_atom_site_Wyckoff_symbol
_atom_site_fract_x
_atom_site_fract_y
_atom_site_fract_z
_atom_site_occupancy
_atom_site_attached_hydrogens
_atom_site_calc_flag
S1 S0 4 e 0.2364(1) 0.5245(1) 0.0288(2) 0.9167 0 d
S2 S0 4 e 0.1550(1) 0.3555(2) 0.0102(2) 0.9167 0 d
S3 S0 4 e 0.2572(2) 0.2498(1) 0.9004(2) 0.9167 0 d
S4 S0 4 e 0.3741(1) 0.1430(1) 0.0167(1) 0.9167 0 d
S5 S0 4 e 0.5396(1) 0.2309(1) 0.0392(1) 0.9167 0 d
S6 S0 4 e 0.5519(1) 0.3214(1) 0.2083(1) 0.9167 0 d
S7 S0 4 e 0.5109(2) 0.4983(1) 0.1773(1) 0.9167 0 d
S8 S0 4 e 0.3352(1) 0.5264(1) 0.2007(1) 0.9167 0 d
S9 S0 4 e 0.1781(3) -0.1094(4) 0.0839(4) 0.4583 0 d
S10 S0 4 e 0.0509(4) -0.0721(3) 0.2051(3) 0.4583 0 d
S11 S0 4 e 0.0066(4) 0.1118(3) 0.1884(3) 0.4583 0 d
S12 S0 4 e -0.1547(3) 0.1269(3) 0.0814(3) 0.4583 0 d
S13 S0 4 e -0.1201(3) 0.1679(3) -0.0964(3) 0.4583 0 d
S14 S0 4 e -0.1283(3) 0.0081(4) -0.1943(3) 0.4583 0 d
S15 S0 4 e 0.0505(4) -0.0490(5) -0.2035(4) 0.4583 0 d
S16 S0 4 e 0.0902(3) -0.1842(3) -0.0773(4) 0.4583 0 d
N1 N0 4 e 0.2364(1) 0.5245(1) 0.0288(2) 0.0833 2 d
N2 N0 4 e 0.1550(1) 0.3555(2) 0.0102(2) 0.0833 2 d
N3 N0 4 e 0.2572(2) 0.2498(1) 0.9004(2) 0.0833 2 d
N4 N0 4 e 0.3741(1) 0.1430(1) 0.0167(1) 0.0833 2 d
N5 N0 4 e 0.5396(1) 0.2309(1) 0.0392(1) 0.0833 2 d
N6 N0 4 e 0.5519(1) 0.3214(1) 0.2083(1) 0.0833 2 d
N7 N0 4 e 0.5109(2) 0.4983(1) 0.1773(1) 0.0833 2 d
N8 N0 4 e 0.3352(1) 0.5264(1) 0.2007(1) 0.0833 2 d
N9 N0 4 e 0.1781(3) -0.1094(4) 0.0839(4) 0.0417 2 d
N10 N0 4 e 0.0509(4) -0.0721(3) 0.2051(3) 0.0417 2 d
N11 N0 4 e 0.0066(4) 0.1118(3) 0.1884(3) 0.0417 2 d
N12 N0 4 e -0.1547(3) 0.1269(3) 0.0814(3) 0.0417 2 d
N13 N0 4 e -0.1201(3) 0.1679(3) -0.0964(3) 0.0417 2 d
N14 N0 4 e -0.1283(3) 0.0081(4) -0.1943(3) 0.0417 2 d
N15 N0 4 e 0.0505(4) -0.0490(5) -0.2035(4) 0.0417 2 d
N16 N0 4 e 0.0902(3) -0.1842(3) -0.0773(4) 0.0417 2 d
H1 H0 4 e -1. -1. -1. 1. 0 dum

loop_
_atom_type_symbol
_atom_type_oxidation_number
S0 0.000
N0 0.000
H0 0.000
